data_4000762
loop_
_publ_author_name
'Pachfule, Pradip'
'Chen, Yifei'
'Sahoo, Subash Chandra'
'Jiang, Jianwen'
'Banerjee, Rahul'

_publ_contact_author
;

Dr. Rahul Banerjee

Scientist
Physical/Materials Chemistry Division  
National Chemical Laboratory
Dr. Homi Bhaba Road
Pune 411008, India


;
_publ_section_title
;
 Structural Isomerism and Effect of Fluorination on Gas Adsorption in
 Copper-Tetrazolate Based Metal Organic Frameworks
;
_journal_issue 11
_journal_name_full 'Chemistry of Materials'
_journal_page_first 2908
_journal_paper_doi 10.1021/cm2004352
_journal_volume 23
_journal_year 2011
_chemical_formula_moiety 'C11.16 H8 Cu F0.33 N5 O3'
_chemical_formula_sum 'C11.16 H8 Cu F0.33 N5 O3'
_chemical_formula_weight 330.09
_chemical_name_common Cu-TBA-2F
_chemical_name_systematic
; 
 ? 
;
_space_group_IT_number 46
_symmetry_cell_setting orthorhombic
_symmetry_space_group_name_Hall 'I 2 -2a'
_symmetry_space_group_name_H-M 'I m a 2'
_atom_sites_solution_hydrogens geom
_atom_sites_solution_primary direct
_atom_sites_solution_secondary difmap
_audit_creation_method SHELXL-97
_cell_angle_alpha 90.00
_cell_angle_beta 90.00
_cell_angle_gamma 90.00
_cell_formula_units_Z 4
_cell_length_a 7.1850(15)
_cell_length_b 9.1854(19)
_cell_length_c 21.544(5)
_cell_measurement_reflns_used 1672
_cell_measurement_temperature 298(2)
_cell_measurement_theta_max 21.43
_cell_measurement_theta_min 2.41
_cell_volume 1421.8(5)
_diffrn_ambient_temperature 298(2)
_diffrn_measured_fraction_theta_full 0.966
_diffrn_measured_fraction_theta_max 0.966
_diffrn_radiation_monochromator graphite
_diffrn_radiation_source 'fine-focus sealed tube'
_diffrn_radiation_type MoK\a
_diffrn_radiation_wavelength 0.71073
_diffrn_reflns_av_R_equivalents 0.0694
_diffrn_reflns_av_sigmaI/netI 0.0734
_diffrn_reflns_limit_h_max 9
_diffrn_reflns_limit_h_min -9
_diffrn_reflns_limit_k_max 12
_diffrn_reflns_limit_k_min -12
_diffrn_reflns_limit_l_max 28
_diffrn_reflns_limit_l_min -28
_diffrn_reflns_number 7861
_diffrn_reflns_theta_full 28.28
_diffrn_reflns_theta_max 28.28
_diffrn_reflns_theta_min 1.89
_exptl_absorpt_coefficient_mu 1.553
_exptl_absorpt_correction_T_max 0.8787
_exptl_absorpt_correction_T_min 0.7076
_exptl_absorpt_correction_type multi-scan
_exptl_absorpt_process_details 'Blessing, Acta Cryst. (1995) A51 33-58'
_exptl_crystal_colour green
_exptl_crystal_density_diffrn 1.540
_exptl_crystal_density_method 'not measured'
_exptl_crystal_description Prismic
_exptl_crystal_F_000 656
_exptl_crystal_size_max 0.20
_exptl_crystal_size_mid 0.16
_exptl_crystal_size_min 0.12
_refine_diff_density_max 1.171
_refine_diff_density_min -0.807
_refine_diff_density_rms 0.153
_refine_ls_abs_structure_details 'Flack H D (1983), Acta Cryst. A39, 876-881'
_refine_ls_abs_structure_Flack 0.47(7)
_refine_ls_extinction_method none
_refine_ls_goodness_of_fit_ref 1.031
_refine_ls_hydrogen_treatment constr
_refine_ls_matrix_type full
_refine_ls_number_parameters 81
_refine_ls_number_reflns 1799
_refine_ls_number_restraints 6
_refine_ls_restrained_S_all 1.031
_refine_ls_R_factor_all 0.0933
_refine_ls_R_factor_gt 0.0723
_refine_ls_shift/su_max 0.000
_refine_ls_shift/su_mean 0.000
_refine_ls_structure_factor_coef Fsqd
_refine_ls_weighting_details 'calc w=1/[\s^2^(Fo^2^)+(0.1255P)^2^+5.2834P] where P=(Fo^2^+2Fc^2^)/3'
_refine_ls_weighting_scheme calc
_refine_ls_wR_factor_gt 0.1961
_refine_ls_wR_factor_ref 0.2091
_reflns_number_gt 1335
_reflns_number_total 1799
_reflns_threshold_expression >2sigma(I)
_cod_data_source_file cm2004352_si_002.cif
_cod_data_source_block Cu-TBA-2F
_cod_depositor_comments
;
The following automatic conversions were performed:

'_symmetry_cell_setting' value 'Orthorhombic' changed to
'orthorhombic' according to
/home/saulius/struct/CIF-dictionaries/cif_core.dic dictionary named
'cif_core.dic' version 2.4.1 from 2010-06-29.

Automatic conversion script
Id: cif_fix_values 1715 2011-07-08 13:25:40Z adriana 
;
_cod_original_sg_symbol_H-M Ima2
_cod_original_formula_sum 'C11.16 H8 Cu F0.33 N5 O3 '
_cod_database_code 4000762

loop_
_symmetry_equiv_pos_as_xyz
'x, y, z'
'-x, -y, z'
'-x+1/2, y, z'
'x+1/2, -y, z'
'x+1/2, y+1/2, z+1/2'
'-x+1/2, -y+1/2, z+1/2'
'-x+1, y+1/2, z+1/2'
'x+1, -y+1/2, z+1/2'

loop_
_atom_site_label
_atom_site_type_symbol
_atom_site_fract_x
_atom_site_fract_y
_atom_site_fract_z
_atom_site_U_iso_or_equiv
_atom_site_adp_type
_atom_site_occupancy
_atom_site_symmetry_multiplicity
_atom_site_calc_flag
_atom_site_refinement_flags
C1 C 0.7500 0.1824(12) 0.0604(5) 0.027(3) Uiso 1 2 d S
C2 C 0.7500 0.314(2) 0.2516(7) 0.063(5) Uani 1 2 d S
C3 C 0.7500 0.1388(14) -0.0044(6) 0.040(3) Uani 1 2 d S
C5 C 0.9106(17) 0.2104(17) 0.0951(6) 0.081(5) Uani 1 1 d .
C6 C 0.7500 0.2733(15) 0.1887(5) 0.043(3) Uani 1 2 d S
C8 C 0.9136(13) 0.257(2) 0.1532(7) 0.081(4) Uani 1 1 d .
H8 H 1.0275 0.2797 0.1712 0.097 Uiso 1 1 calc R
N1 N 0.6494(9) 0.4008(7) 0.3380(3) 0.0332(14) Uiso 1 1 d .
N2 N 0.5929(10) 0.3515(8) 0.2855(3) 0.0435(17) Uiso 1 1 d .
O1 O 0.6059(10) 0.1179(8) -0.0290(3) 0.0542(18) Uiso 1 1 d .
F1 F 1.095(3) 0.210(2) 0.0705(11) 0.021 Uiso 0.167(9) 1 d P
Cu1 Cu 0.5000 0.0000 -0.0964(2) 0.0224(3) Uani 1 2 d S
O2 O 0.2500 0.1730(8) -0.1017(5) 0.050(2) Uiso 1 2 d SD
C9 C 0.2500 0.2911(16) -0.0811(10) 0.016(6) Uiso 0.334(18) 2 d SPD
C9A C 0.2500 0.276(3) -0.1323(13) 0.099(13) Uiso 0.83(7) 2 d SP
N3 N 0.2500 0.4126(15) -0.1047(9) 0.095(5) Uiso 1 2 d SD
C7 C 0.2500 0.549(3) -0.0740(12) 0.150(12) Uiso 1 2 d SD
H7A H 0.2500 0.6261 -0.1043 0.225 Uiso 1 2 calc SR
H7B H 0.3591 0.5573 -0.0485 0.225 Uiso 0.50 1 calc PR
H7C H 0.1409 0.5573 -0.0485 0.225 Uiso 0.50 1 calc PR
C10 C 0.2500 0.419(4) -0.1707(10) 0.208(17) Uiso 1 2 d SD
H10A H 0.2500 0.5191 -0.1837 0.311 Uiso 1 2 calc SR
H10B H 0.1409 0.3714 -0.1864 0.311 Uiso 0.50 1 calc PR
H10C H 0.3591 0.3714 -0.1864 0.311 Uiso 0.50 1 calc PR

loop_
_atom_site_aniso_label
_atom_site_aniso_U_11
_atom_site_aniso_U_22
_atom_site_aniso_U_33
_atom_site_aniso_U_23
_atom_site_aniso_U_13
_atom_site_aniso_U_12
C2 0.045(9) 0.098(13) 0.046(9) -0.006(8) 0.000 0.000
C3 0.023(6) 0.043(7) 0.056(8) -0.001(6) 0.000 0.000
C5 0.045(7) 0.163(14) 0.036(5) -0.026(7) 0.008(5) 0.018(8)
C6 0.038(7) 0.056(7) 0.035(7) -0.031(6) 0.000 0.000
C8 0.034(5) 0.171(12) 0.039(5) -0.044(6) 0.002(7) -0.010(10)
Cu1 0.0254(5) 0.0327(5) 0.0090(4) 0.000 0.000 -0.0053(5)

loop_
_atom_type_symbol
_atom_type_description
_atom_type_scat_dispersion_real
_atom_type_scat_dispersion_imag
_atom_type_scat_source
C C 0.0033 0.0016 'International Tables Vol C Tables 4.2.6.8 and 6.1.1.4'
Cu Cu 0.3201 1.2651 'International Tables Vol C Tables 4.2.6.8 and 6.1.1.4'
F F 0.0171 0.0103 'International Tables Vol C Tables 4.2.6.8 and 6.1.1.4'
N N 0.0061 0.0033 'International Tables Vol C Tables 4.2.6.8 and 6.1.1.4'
O O 0.0106 0.0060 'International Tables Vol C Tables 4.2.6.8 and 6.1.1.4'
H H 0.0000 0.0000 'International Tables Vol C Tables 4.2.6.8 and 6.1.1.4'

loop_
_geom_angle_atom_site_label_1
_geom_angle_atom_site_label_2
_geom_angle_atom_site_label_3
_geom_angle
_geom_angle_site_symmetry_1
_geom_angle_site_symmetry_3
C5 C1 C5 111.1(12) 3_655 .
C5 C1 C3 124.4(6) 3_655 .
C5 C1 C3 124.4(6) . .
N2 C2 N2 108.7(12) 3_655 .
N2 C2 C6 125.0(6) 3_655 .
N2 C2 C6 125.0(6) . .
O1 C3 O1 122.8(14) 3_655 .
O1 C3 C1 118.5(7) 3_655 .
O1 C3 C1 118.5(7) . .
C8 C5 C1 125.4(11) . .
C8 C5 F1 109.8(13) . .
C1 C5 F1 124.4(12) . .
C2 C6 C8 123.4(6) . .
C2 C6 C8 123.4(6) . 3_655
C8 C6 C8 112.9(12) . 3_655
C5 C8 C6 122.3(11) . .
C5 C8 H8 118.9 . .
C6 C8 H8 118.9 . .
N2 N1 N1 108.4(5) . 3_655
N2 N1 Cu1 128.0(5) . 7
N1 N1 Cu1 122.5(2) 3_655 7
N1 N2 C2 107.2(8) . .
C3 O1 Cu1 139.7(8) . .
O1 Cu1 O1 84.7(4) . 2_655
O1 Cu1 N1 169.6(3) . 7_544
O1 Cu1 N1 93.6(2) 2_655 7_544
O1 Cu1 N1 93.6(2) . 8_454
O1 Cu1 N1 169.6(3) 2_655 8_454
N1 Cu1 N1 89.8(4) 7_544 8_454
O1 Cu1 O2 96.3(3) . 2_655
O1 Cu1 O2 87.7(3) 2_655 2_655
N1 Cu1 O2 93.8(3) 7_544 2_655
N1 Cu1 O2 82.3(3) 8_454 2_655
O1 Cu1 O2 87.7(3) . .
O1 Cu1 O2 96.3(3) 2_655 .
N1 Cu1 O2 82.3(3) 7_544 .
N1 Cu1 O2 93.8(3) 8_454 .
O2 Cu1 O2 174.5(6) 2_655 .
C9 O2 C9A 57.1(17) . 3
C9 O2 C9A 57.1(17) . .
C9A O2 C9A 0(3) 3 .
C9 O2 Cu1 126.5(5) . 3
C9A O2 Cu1 124.8(7) 3 3
C9A O2 Cu1 124.8(7) . 3
C9 O2 Cu1 126.5(5) . .
C9A O2 Cu1 124.8(7) 3 .
C9A O2 Cu1 124.8(7) . .
Cu1 O2 Cu1 96.9(3) 3 .
O2 C9 N3 133(2) . .
C9A C9A O2 0(10) 3 .
C9A C9A N3 0(10) 3 .
O2 C9A N3 120(2) . .
C9 N3 C9A 49.9(15) . 3
C9 N3 C9A 49.9(15) . .
C9A N3 C9A 0(2) 3 .
C9 N3 C7 128(2) . .
C9A N3 C7 178(2) 3 .
C9A N3 C7 178(2) . .
C9 N3 C10 117(2) . .
C9A N3 C10 67(2) 3 .
C9A N3 C10 67(2) . .
C7 N3 C10 115.3(19) . .
N3 C7 H7A 109.5 . .
N3 C7 H7B 109.5 . .
H7A C7 H7B 109.5 . .
N3 C7 H7C 109.5 . .
H7A C7 H7C 109.5 . .
H7B C7 H7C 109.5 . .
N3 C10 H10A 109.5 . .
N3 C10 H10B 109.5 . .
H10A C10 H10B 109.5 . .
N3 C10 H10C 109.5 . .
H10A C10 H10C 109.5 . .
H10B C10 H10C 109.5 . .

loop_
_geom_bond_atom_site_label_1
_geom_bond_atom_site_label_2
_geom_bond_distance
_geom_bond_site_symmetry_2
C1 C5 1.399(14) 3_655
C1 C5 1.399(14) .
C1 C3 1.451(18) .
C2 N2 1.389(12) 3_655
C2 N2 1.389(12) .
C2 C6 1.405(19) .
C3 O1 1.180(10) 3_655
C3 O1 1.180(10) .
C5 C8 1.322(16) .
C5 F1 1.42(3) .
C6 C8 1.410(12) .
C6 C8 1.410(12) 3_655
C8 H8 0.9300 .
N1 N2 1.283(10) .
N1 N1 1.446(13) 3_655
N1 Cu1 1.995(7) 7
O1 Cu1 1.964(8) .
Cu1 O1 1.964(8) 2_655
Cu1 N1 1.995(7) 7_544
Cu1 N1 1.995(7) 8_454
Cu1 O2 2.401(5) 2_655
Cu1 O2 2.401(5) .
O2 C9 1.172(15) .
O2 C9A 1.15(3) 3
O2 C9A 1.15(3) .
O2 Cu1 2.401(5) 3
C9 N3 1.226(16) .
C9A C9A 0.00(8) 3
C9A N3 1.39(3) .
N3 C9A 1.39(3) 3
N3 C7 1.420(17) .
N3 C10 1.423(18) .
C7 H7A 0.9600 .
C7 H7B 0.9600 .
C7 H7C 0.9600 .
C10 H10A 0.9600 .
C10 H10B 0.9600 .
C10 H10C 0.9600 .

loop_
_geom_torsion_atom_site_label_1
_geom_torsion_atom_site_label_2
_geom_torsion_atom_site_label_3
_geom_torsion_atom_site_label_4
_geom_torsion
_geom_torsion_site_symmetry_1
_geom_torsion_site_symmetry_4
C5 C1 C3 O1 -179.9(13) 3_655 3_655
C5 C1 C3 O1 4.1(19) . 3_655
C5 C1 C3 O1 -4.1(19) 3_655 .
C5 C1 C3 O1 179.9(13) . .
C5 C1 C5 C8 0(3) 3_655 .
C3 C1 C5 C8 176.6(16) . .
C5 C1 C5 F1 -171.9(11) 3_655 .
C3 C1 C5 F1 5(2) . .
N2 C2 C6 C8 4(3) 3_655 .
N2 C2 C6 C8 170.1(17) . .
N2 C2 C6 C8 -170.1(17) 3_655 3_655
N2 C2 C6 C8 -4(3) . 3_655
C1 C5 C8 C6 5(3) . .
F1 C5 C8 C6 177.9(18) . .
C2 C6 C8 C5 175.8(17) . .
C8 C6 C8 C5 -9(3) 3_655 .
N1 N1 N2 C2 2.1(10) 3_655 .
Cu1 N1 N2 C2 170.4(9) 7 .
N2 C2 N2 N1 -3.5(17) 3_655 .
C6 C2 N2 N1 -171.2(14) . .
O1 C3 O1 Cu1 24(2) 3_655 .
C1 C3 O1 Cu1 -151.2(9) . .
C3 O1 Cu1 O1 105.0(14) . 2_655
C3 O1 Cu1 N1 -173.7(18) . 7_544
C3 O1 Cu1 N1 -64.7(13) . 8_454
C3 O1 Cu1 O2 17.9(14) . 2_655
C3 O1 Cu1 O2 -158.4(13) . .
O1 Cu1 O2 C9 17.5(14) . .
O1 Cu1 O2 C9 101.9(13) 2_655 .
N1 Cu1 O2 C9 -165.3(14) 7_544 .
N1 Cu1 O2 C9 -76.0(14) 8_454 .
O2 Cu1 O2 C9 -120.5(14) 2_655 .
O1 Cu1 O2 C9A 89.5(17) . 3
O1 Cu1 O2 C9A 173.9(16) 2_655 3
N1 Cu1 O2 C9A -93.2(16) 7_544 3
N1 Cu1 O2 C9A -4.0(17) 8_454 3
O2 Cu1 O2 C9A -48.4(16) 2_655 3
O1 Cu1 O2 C9A 89.5(17) . .
O1 Cu1 O2 C9A 173.9(16) 2_655 .
N1 Cu1 O2 C9A -93.2(16) 7_544 .
N1 Cu1 O2 C9A -4.0(17) 8_454 .
O2 Cu1 O2 C9A -48.4(16) 2_655 .
O1 Cu1 O2 Cu1 -129.0(3) . 3
O1 Cu1 O2 Cu1 -44.6(5) 2_655 3
N1 Cu1 O2 Cu1 48.3(4) 7_544 3
N1 Cu1 O2 Cu1 137.5(3) 8_454 3
O2 Cu1 O2 Cu1 93.1(3) 2_655 3
C9A O2 C9 N3 0.0 3 .
C9A O2 C9 N3 0.0 . .
Cu1 O2 C9 N3 -111.5(9) 3 .
Cu1 O2 C9 N3 111.5(9) . .
C9 O2 C9A C9A 0.00(13) . 3
Cu1 O2 C9A C9A 0.0(10) 3 3
Cu1 O2 C9A C9A 0.0(8) . 3
C9 O2 C9A N3 0.000(1) . .
C9A O2 C9A N3 0(38) 3 .
Cu1 O2 C9A N3 114.4(10) 3 .
Cu1 O2 C9A N3 -114.4(10) . .
O2 C9 N3 C9A 0.0 . 3
O2 C9 N3 C9A 0.0 . .
O2 C9 N3 C7 180.000(2) . .
O2 C9 N3 C10 0.000(1) . .
C9A C9A N3 C9 0.00(18) 3 .
O2 C9A N3 C9 0.0 . .
O2 C9A N3 C9A 0(85) . 3
C9A C9A N3 C7 0.00(18) 3 .
O2 C9A N3 C7 0.00(4) . .
C9A C9A N3 C10 0(100) 3 .
O2 C9A N3 C10 180.0 . .
